data_7043091
loop_
_publ_author_name
'Huang, Xing-Cai'
'Zhao, Xin-Hua'
'Shao, Dong'
'Wang, Xin-Yi'

_publ_section_title
;
 Syntheses, structures, and magnetic properties of a family of end-on
 azido-bridged CuII--LnIII complexes
;
_journal_name_full 'Dalton Trans.'
_journal_paper_doi 10.1039/C7DT01167A
_journal_year 2017
_chemical_formula_sum 'C43 H52 Cu2 Gd2 N22 O9'
_chemical_formula_weight 1462.65
_chemical_name_common CuGdvaldmpnN3
_chemical_name_systematic ?
_space_group_IT_number 15
_symmetry_cell_setting monoclinic
_symmetry_space_group_name_Hall '-C 2yc'
_symmetry_space_group_name_H-M 'C 1 2/c 1'
_atom_sites_solution_hydrogens geom
_atom_sites_solution_primary direct
_atom_sites_solution_secondary difmap
_audit_creation_method SHELXL-97
_audit_update_record
;
2017-04-26 deposited with the CCDC.
2017-05-05 downloaded from the CCDC.
;
_cell_angle_alpha 90.00
_cell_angle_beta 109.768(3)
_cell_angle_gamma 90.00
_cell_formula_units_Z 4
_cell_length_a 22.246(5)
_cell_length_b 9.670(2)
_cell_length_c 26.064(6)
_cell_measurement_reflns_used 9895
_cell_measurement_temperature 293(2)
_cell_measurement_theta_max 27.64
_cell_measurement_theta_min 2.35
_cell_volume 5276(2)
_computing_cell_refinement 'Bruker SAINT'
_computing_data_collection 'Bruker Apex'
_computing_data_reduction 'Bruker SAINT'
_computing_molecular_graphics Diamond
_computing_publication_material 'SHELXL-97 (Sheldrick, 2008)'
_computing_structure_refinement 'SHELXL-97 (Sheldrick, 2008)'
_computing_structure_solution 'SHELXS-97 (Sheldrick, 2008)'
_diffrn_ambient_temperature 293(2)
_diffrn_measured_fraction_theta_full 0.996
_diffrn_measured_fraction_theta_max 0.996
_diffrn_measurement_device_type 'Bruker APEX SMART'
_diffrn_measurement_method 'phi and omega scans'
_diffrn_radiation_monochromator graphite
_diffrn_radiation_source 'fine-focus sealed tube'
_diffrn_radiation_type MoK\a
_diffrn_radiation_wavelength 0.71073
_diffrn_reflns_av_R_equivalents 0.0323
_diffrn_reflns_av_unetI/netI 0.0234
_diffrn_reflns_limit_h_max 28
_diffrn_reflns_limit_h_min -28
_diffrn_reflns_limit_k_max 12
_diffrn_reflns_limit_k_min -12
_diffrn_reflns_limit_l_max 33
_diffrn_reflns_limit_l_min -34
_diffrn_reflns_number 32954
_diffrn_reflns_theta_full 27.64
_diffrn_reflns_theta_max 27.64
_diffrn_reflns_theta_min 1.66
_exptl_absorpt_coefficient_mu 3.352
_exptl_absorpt_correction_T_max 0.6512
_exptl_absorpt_correction_T_min 0.5001
_exptl_absorpt_correction_type multi-scan
_exptl_absorpt_process_details 'SADABS: Bruker, 2000'
_exptl_crystal_colour 'dark green'
_exptl_crystal_density_diffrn 1.841
_exptl_crystal_density_method 'not measured'
_exptl_crystal_description block
_exptl_crystal_F_000 2888
_exptl_crystal_size_max 0.24
_exptl_crystal_size_mid 0.18
_exptl_crystal_size_min 0.14
_refine_diff_density_max 0.924
_refine_diff_density_min -0.423
_refine_diff_density_rms 0.086
_refine_ls_extinction_method none
_refine_ls_goodness_of_fit_ref 1.123
_refine_ls_hydrogen_treatment constr
_refine_ls_matrix_type full
_refine_ls_number_parameters 353
_refine_ls_number_reflns 6130
_refine_ls_number_restraints 2
_refine_ls_restrained_S_all 1.123
_refine_ls_R_factor_all 0.0305
_refine_ls_R_factor_gt 0.0270
_refine_ls_shift/su_max 0.002
_refine_ls_shift/su_mean 0.000
_refine_ls_structure_factor_coef Fsqd
_refine_ls_weighting_details 'calc w=1/[\s^2^(Fo^2^)+(0.0277P)^2^+9.9515P] where P=(Fo^2^+2Fc^2^)/3'
_refine_ls_weighting_scheme calc
_refine_ls_wR_factor_gt 0.0631
_refine_ls_wR_factor_ref 0.0645
_reflns_number_gt 5636
_reflns_number_total 6130
_reflns_threshold_expression >2sigma(I)
_cod_data_source_file c7dt01167a2.cif
_cod_data_source_block CuGdvaldmpnN3
_cod_depositor_comments
;
 Marking attached hydrogen atoms.

 Antanas Vaitkus,
 2017-07-11

The following automatic conversions were performed:

'_symmetry_cell_setting' value 'Monoclinic' changed to 'monoclinic'
according to
/home/data/users/saulius/crontab/automatic-downloads/rss-feeds/RSC/lib/dictionaries/cif_core.dic
dictionary named 'cif_core.dic' version 2.4.2 from 2011-04-26.

'_exptl_absorpt_correction_type' value 'Multi-Scan' changed to
'multi-scan' according to
/home/data/users/saulius/crontab/automatic-downloads/rss-feeds/RSC/lib/dictionaries/cif_core.dic
dictionary named 'cif_core.dic' version 2.4.2 from 2011-04-26.

Automatic conversion script
Id: cif_fix_values 4973 2017-02-22 13:04:09Z antanas 
;
_cod_original_sg_symbol_H-M C2/c
_cod_database_code 7043091

loop_
_symmetry_equiv_pos_as_xyz
'x, y, z'
'-x, y, -z+1/2'
'x+1/2, y+1/2, z'
'-x+1/2, y+1/2, -z+1/2'
'-x, -y, -z'
'x, -y, z-1/2'
'-x+1/2, -y+1/2, -z'
'x+1/2, -y+1/2, z-1/2'

loop_
_atom_site_label
_atom_site_type_symbol
_atom_site_fract_x
_atom_site_fract_y
_atom_site_fract_z
_atom_site_U_iso_or_equiv
_atom_site_adp_type
_atom_site_occupancy
_atom_site_symmetry_multiplicity
_atom_site_calc_flag
_atom_site_refinement_flags
_atom_site_attached_hydrogens
Gd1 Gd 0.286879(6) 0.349335(14) 0.074547(6) 0.02536(5) Uani 1 1 d . 0
Cu1 Cu 0.443794(16) 0.23853(4) 0.101570(15) 0.02870(9) Uani 1 1 d . 0
C1 C 0.40911(14) 0.5301(3) 0.06817(12) 0.0298(6) Uani 1 1 d . 0
C2 C 0.36481(15) 0.6381(3) 0.05675(13) 0.0322(6) Uani 1 1 d . 0
C3 C 0.38008(17) 0.7687(3) 0.04342(14) 0.0405(8) Uani 1 1 d . 0
H3 H 0.3502 0.8396 0.0367 0.049 Uiso 1 1 calc R 0
C4 C 0.44026(18) 0.7939(4) 0.04008(16) 0.0474(9) Uani 1 1 d . 0
H4 H 0.4502 0.8806 0.0298 0.057 Uiso 1 1 calc R 0
C5 C 0.48446(18) 0.6906(4) 0.05205(16) 0.0459(8) Uani 1 1 d . 0
H5 H 0.5249 0.7082 0.0504 0.055 Uiso 1 1 calc R 0
C6 C 0.47023(15) 0.5583(3) 0.06676(13) 0.0359(7) Uani 1 1 d . 0
C7 C 0.52123(15) 0.4591(4) 0.08213(15) 0.0409(8) Uani 1 1 d . 0
H7 H 0.5599 0.4899 0.0800 0.049 Uiso 1 1 calc R 0
C8 C 0.58347(17) 0.2645(4) 0.11128(19) 0.0552(11) Uani 1 1 d . 0
H8A H 0.6169 0.3338 0.1230 0.066 Uiso 1 1 calc R 0
H8B H 0.5859 0.2226 0.0782 0.066 Uiso 1 1 calc R 0
C9 C 0.59658(15) 0.1549(3) 0.15463(14) 0.0348(7) Uani 1 1 d . 0
C10 C 0.66467(16) 0.1030(4) 0.16404(17) 0.0479(9) Uani 1 1 d . 0
H10A H 0.6669 0.0642 0.1308 0.072 Uiso 1 1 calc R 0
H10B H 0.6756 0.0335 0.1920 0.072 Uiso 1 1 calc R 0
H10C H 0.6941 0.1788 0.1752 0.072 Uiso 1 1 calc R 0
C11 C 0.59229(18) 0.2099(5) 0.20789(16) 0.0558(10) Uani 1 1 d . 0
H11A H 0.6240 0.2804 0.2220 0.084 Uiso 1 1 calc R 0
H11B H 0.5996 0.1358 0.2338 0.084 Uiso 1 1 calc R 0
H11C H 0.5506 0.2481 0.2015 0.084 Uiso 1 1 calc R 0
C12 C 0.55112(16) 0.0347(4) 0.13399(17) 0.0446(8) Uani 1 1 d . 0
H12A H 0.5487 0.0127 0.0970 0.054 Uiso 1 1 calc R 0
H12B H 0.5678 -0.0458 0.1565 0.054 Uiso 1 1 calc R 0
C13 C 0.46325(16) -0.0269(3) 0.15790(14) 0.0381(7) Uani 1 1 d . 0
H13 H 0.4885 -0.1044 0.1710 0.046 Uiso 1 1 calc R 0
C14 C 0.40259(15) -0.0242(3) 0.16621(13) 0.0350(7) Uani 1 1 d . 0
C15 C 0.38985(18) -0.1301(3) 0.19796(15) 0.0413(8) Uani 1 1 d . 0
H15 H 0.4197 -0.2002 0.2113 0.050 Uiso 1 1 calc R 0
C16 C 0.33425(19) -0.1322(4) 0.20974(15) 0.0447(8) Uani 1 1 d . 0
H16 H 0.3264 -0.2036 0.2305 0.054 Uiso 1 1 calc R 0
C17 C 0.28983(17) -0.0276(3) 0.19058(13) 0.0389(7) Uani 1 1 d . 0
H17 H 0.2523 -0.0279 0.1988 0.047 Uiso 1 1 calc R 0
C18 C 0.30142(15) 0.0767(3) 0.15931(12) 0.0308(6) Uani 1 1 d . 0
C19 C 0.35733(14) 0.0795(3) 0.14546(12) 0.0286(6) Uani 1 1 d . 0
C20 C 0.26935(18) 0.7121(4) 0.07231(15) 0.0433(8) Uani 1 1 d . 0
H20A H 0.2941 0.7491 0.1072 0.065 Uiso 1 1 calc R 0
H20B H 0.2299 0.6757 0.0740 0.065 Uiso 1 1 calc R 0
H20C H 0.2604 0.7840 0.0454 0.065 Uiso 1 1 calc R 0
C21 C 0.21317(19) 0.2135(4) 0.16399(17) 0.0533(10) Uani 1 1 d . 0
H21A H 0.1826 0.1395 0.1550 0.080 Uiso 1 1 calc R 0
H21B H 0.1919 0.2992 0.1504 0.080 Uiso 1 1 calc R 0
H21C H 0.2329 0.2191 0.2029 0.080 Uiso 1 1 calc R 0
N1 N 0.52095(12) 0.3343(3) 0.09834(12) 0.0359(6) Uani 1 1 d . 0
N2 N 0.48665(12) 0.0650(3) 0.13462(11) 0.0340(6) Uani 1 1 d . 0
N3 N 0.30982(17) 0.4685(3) 0.15849(13) 0.0517(8) Uani 1 1 d . 0
N4 N 0.31967(14) 0.4947(3) 0.20303(12) 0.0401(6) Uani 1 1 d . 0
N5 N 0.3293(2) 0.5256(5) 0.24801(15) 0.0800(13) Uani 1 1 d . 0
N6 N 0.27249(13) 0.3558(3) -0.02258(11) 0.0327(6) Uani 1 1 d . 0
N7 N 0.30416(14) 0.4304(3) -0.04139(12) 0.0426(7) Uani 1 1 d . 0
N8 N 0.3331(2) 0.5002(4) -0.05928(15) 0.0723(12) Uani 1 1 d . 0
N9 N 0.41854(15) 0.1484(3) 0.01223(13) 0.0465(7) Uani 1 1 d . 0
N10 N 0.36989(12) 0.1125(3) -0.01804(11) 0.0317(5) Uani 1 1 d . 0
N11 N 0.32185(13) 0.0739(3) -0.04937(12) 0.0430(7) Uani 1 1 d . 0
O1 O 0.39145(9) 0.4061(2) 0.07934(9) 0.0318(5) Uani 1 1 d . 0
O2 O 0.36514(10) 0.1827(2) 0.11470(9) 0.0313(4) Uani 1 1 d . 0
O3 O 0.30475(10) 0.6031(2) 0.05770(9) 0.0341(5) Uani 1 1 d . 0
O4 O 0.26108(10) 0.1878(2) 0.13963(9) 0.0351(5) Uani 1 1 d . 0
C22 C 0.5000 -0.4806(15) 0.2500 0.171(5) Uiso 1 2 d SDU 3
O5 O 0.4784(6) -0.3895(11) 0.2815(5) 0.149(4) Uiso 0.50 1 d PDU 1

loop_
_atom_site_aniso_label
_atom_site_aniso_U_11
_atom_site_aniso_U_22
_atom_site_aniso_U_33
_atom_site_aniso_U_23
_atom_site_aniso_U_13
_atom_site_aniso_U_12
Gd1 0.02287(8) 0.02733(8) 0.02657(8) 0.00132(5) 0.00926(5) -0.00066(5)
Cu1 0.02174(17) 0.02982(18) 0.03416(19) 0.00538(15) 0.00898(14) -0.00019(14)
C1 0.0314(15) 0.0273(14) 0.0289(15) 0.0019(11) 0.0078(12) -0.0046(12)
C2 0.0292(15) 0.0302(15) 0.0343(16) 0.0000(12) 0.0070(13) -0.0040(12)
C3 0.0436(19) 0.0265(15) 0.0464(19) 0.0003(14) 0.0086(15) -0.0002(13)
C4 0.050(2) 0.0310(17) 0.059(2) 0.0069(16) 0.0147(18) -0.0131(15)
C5 0.0406(19) 0.0393(18) 0.058(2) 0.0083(16) 0.0179(17) -0.0112(15)
C6 0.0322(15) 0.0343(16) 0.0402(17) 0.0071(14) 0.0108(13) -0.0042(13)
C7 0.0268(15) 0.0454(19) 0.051(2) 0.0100(16) 0.0141(14) -0.0066(14)
C8 0.0321(18) 0.063(3) 0.077(3) 0.027(2) 0.0272(19) 0.0115(17)
C9 0.0251(14) 0.0396(17) 0.0375(17) 0.0014(13) 0.0078(13) 0.0034(12)
C10 0.0291(17) 0.053(2) 0.059(2) 0.0010(18) 0.0115(16) 0.0095(15)
C11 0.0394(19) 0.072(3) 0.048(2) -0.020(2) 0.0047(17) 0.0123(19)
C12 0.0340(17) 0.0383(18) 0.063(2) -0.0065(16) 0.0181(16) 0.0024(14)
C13 0.0365(17) 0.0315(16) 0.0424(18) 0.0044(14) 0.0081(14) 0.0046(13)
C14 0.0353(16) 0.0333(16) 0.0346(16) 0.0047(13) 0.0094(13) -0.0018(13)
C15 0.047(2) 0.0309(16) 0.0435(19) 0.0096(14) 0.0124(16) 0.0021(14)
C16 0.059(2) 0.0375(18) 0.0411(19) 0.0100(15) 0.0213(17) -0.0060(16)
C17 0.0452(18) 0.0411(18) 0.0356(17) 0.0004(14) 0.0203(15) -0.0085(15)
C18 0.0351(15) 0.0346(16) 0.0231(14) 0.0004(12) 0.0103(12) -0.0043(12)
C19 0.0301(14) 0.0284(14) 0.0260(14) 0.0008(11) 0.0077(12) -0.0040(11)
C20 0.0441(19) 0.0362(18) 0.050(2) -0.0063(15) 0.0168(16) 0.0083(15)
C21 0.056(2) 0.060(2) 0.062(2) 0.013(2) 0.044(2) 0.0110(19)
N1 0.0242(12) 0.0407(15) 0.0422(15) 0.0100(12) 0.0105(11) 0.0011(11)
N2 0.0288(13) 0.0294(13) 0.0425(15) 0.0000(11) 0.0105(11) 0.0007(10)
N3 0.064(2) 0.0534(19) 0.0395(17) -0.0086(15) 0.0196(15) -0.0017(16)
N4 0.0434(16) 0.0361(15) 0.0414(17) 0.0016(12) 0.0148(13) 0.0069(12)
N5 0.117(4) 0.085(3) 0.041(2) -0.0021(19) 0.031(2) 0.032(3)
N6 0.0363(14) 0.0332(13) 0.0301(13) -0.0031(11) 0.0133(11) -0.0099(11)
N7 0.0454(16) 0.0453(16) 0.0375(15) -0.0040(13) 0.0146(13) -0.0140(14)
N8 0.081(3) 0.084(3) 0.058(2) -0.004(2) 0.031(2) -0.046(2)
N9 0.0354(16) 0.0563(19) 0.0441(17) -0.0050(14) 0.0085(13) -0.0038(14)
N10 0.0308(14) 0.0315(13) 0.0340(14) 0.0003(11) 0.0124(12) 0.0027(11)
N11 0.0301(14) 0.0468(17) 0.0487(17) -0.0103(14) 0.0088(13) 0.0036(12)
O1 0.0255(10) 0.0276(10) 0.0428(12) 0.0055(9) 0.0122(9) -0.0018(8)
O2 0.0279(10) 0.0324(11) 0.0363(11) 0.0104(9) 0.0144(9) 0.0004(8)
O3 0.0301(11) 0.0269(10) 0.0463(13) -0.0016(9) 0.0142(10) 0.0000(9)
O4 0.0335(11) 0.0404(12) 0.0370(12) 0.0071(10) 0.0193(10) 0.0030(10)

loop_
_atom_type_symbol
_atom_type_description
_atom_type_scat_dispersion_real
_atom_type_scat_dispersion_imag
_atom_type_scat_source
C C 0.0033 0.0016 'International Tables Vol C Tables 4.2.6.8 and 6.1.1.4'
H H 0.0000 0.0000 'International Tables Vol C Tables 4.2.6.8 and 6.1.1.4'
N N 0.0061 0.0033 'International Tables Vol C Tables 4.2.6.8 and 6.1.1.4'
O O 0.0106 0.0060 'International Tables Vol C Tables 4.2.6.8 and 6.1.1.4'
Cu Cu 0.3201 1.2651 'International Tables Vol C Tables 4.2.6.8 and 6.1.1.4'
Gd Gd -0.1653 3.9035 'International Tables Vol C Tables 4.2.6.8 and 6.1.1.4'

loop_
_geom_angle_atom_site_label_1
_geom_angle_atom_site_label_2
_geom_angle_atom_site_label_3
_geom_angle
_geom_angle_site_symmetry_1
_geom_angle_site_symmetry_3
O2 Gd1 O1 64.20(7) . .
O2 Gd1 N3 91.52(10) . .
O1 Gd1 N3 86.40(10) . .
O2 Gd1 N11 149.64(9) . 7
O1 Gd1 N11 146.05(9) . 7
N3 Gd1 N11 89.11(11) . 7
O2 Gd1 N6 107.31(8) . .
O1 Gd1 N6 80.20(8) . .
N3 Gd1 N6 148.87(10) . .
N11 Gd1 N6 86.68(10) 7 .
O2 Gd1 N6 82.73(8) . 7
O1 Gd1 N6 122.92(8) . 7
N3 Gd1 N6 142.34(10) . 7
N11 Gd1 N6 78.42(9) 7 7
N6 Gd1 N6 66.44(10) . 7
O2 Gd1 O4 64.89(7) . .
O1 Gd1 O4 123.87(7) . .
N3 Gd1 O4 72.89(10) . .
N11 Gd1 O4 86.43(9) 7 .
N6 Gd1 O4 137.41(8) . .
N6 Gd1 O4 71.00(8) 7 .
O2 Gd1 O3 127.14(7) . .
O1 Gd1 O3 64.85(7) . .
N3 Gd1 O3 72.15(10) . .
N11 Gd1 O3 81.74(9) 7 .
N6 Gd1 O3 76.72(8) . .
N6 Gd1 O3 138.79(8) 7 .
O4 Gd1 O3 143.15(7) . .
O2 Gd1 Cu1 32.53(5) . .
O1 Gd1 Cu1 32.51(5) . .
N3 Gd1 Cu1 94.28(8) . .
N11 Gd1 Cu1 176.02(7) 7 .
N6 Gd1 Cu1 89.34(6) . .
N6 Gd1 Cu1 100.03(6) 7 .
O4 Gd1 Cu1 96.56(5) . .
O3 Gd1 Cu1 97.29(5) . .
O1 Cu1 O2 78.74(8) . .
O1 Cu1 N1 92.16(10) . .
O2 Cu1 N1 166.28(11) . .
O1 Cu1 N2 168.09(10) . .
O2 Cu1 N2 90.99(10) . .
N1 Cu1 N2 96.79(11) . .
O1 Cu1 N9 95.38(10) . .
O2 Cu1 N9 98.09(10) . .
N1 Cu1 N9 92.93(11) . .
N2 Cu1 N9 92.01(11) . .
O1 Cu1 Gd1 40.04(6) . .
O2 Cu1 Gd1 39.81(6) . .
N1 Cu1 Gd1 132.19(8) . .
N2 Cu1 Gd1 130.60(7) . .
N9 Cu1 Gd1 91.50(8) . .
O1 C1 C2 118.9(3) . .
O1 C1 C6 123.0(3) . .
C2 C1 C6 118.1(3) . .
C3 C2 O3 123.2(3) . .
C3 C2 C1 121.4(3) . .
O3 C2 C1 115.3(3) . .
C2 C3 C4 119.9(3) . .
C2 C3 H3 120.0 . .
C4 C3 H3 120.0 . .
C5 C4 C3 119.5(3) . .
C5 C4 H4 120.3 . .
C3 C4 H4 120.3 . .
C4 C5 C6 121.3(3) . .
C4 C5 H5 119.3 . .
C6 C5 H5 119.3 . .
C1 C6 C5 119.7(3) . .
C1 C6 C7 123.1(3) . .
C5 C6 C7 117.1(3) . .
N1 C7 C6 129.1(3) . .
N1 C7 H7 115.5 . .
C6 C7 H7 115.5 . .
N1 C8 C9 114.9(3) . .
N1 C8 H8A 108.5 . .
C9 C8 H8A 108.5 . .
N1 C8 H8B 108.5 . .
C9 C8 H8B 108.5 . .
H8A C8 H8B 107.5 . .
C8 C9 C12 109.7(3) . .
C8 C9 C11 112.5(3) . .
C12 C9 C11 110.6(3) . .
C8 C9 C10 106.3(3) . .
C12 C9 C10 108.1(3) . .
C11 C9 C10 109.4(3) . .
C9 C10 H10A 109.5 . .
C9 C10 H10B 109.5 . .
H10A C10 H10B 109.5 . .
C9 C10 H10C 109.5 . .
H10A C10 H10C 109.5 . .
H10B C10 H10C 109.5 . .
C9 C11 H11A 109.5 . .
C9 C11 H11B 109.5 . .
H11A C11 H11B 109.5 . .
C9 C11 H11C 109.5 . .
H11A C11 H11C 109.5 . .
H11B C11 H11C 109.5 . .
N2 C12 C9 112.3(3) . .
N2 C12 H12A 109.1 . .
C9 C12 H12A 109.1 . .
N2 C12 H12B 109.1 . .
C9 C12 H12B 109.1 . .
H12A C12 H12B 107.9 . .
N2 C13 C14 127.7(3) . .
N2 C13 H13 116.1 . .
C14 C13 H13 116.1 . .
C19 C14 C15 119.3(3) . .
C19 C14 C13 123.1(3) . .
C15 C14 C13 117.6(3) . .
C16 C15 C14 121.3(3) . .
C16 C15 H15 119.4 . .
C14 C15 H15 119.4 . .
C15 C16 C17 119.8(3) . .
C15 C16 H16 120.1 . .
C17 C16 H16 120.1 . .
C18 C17 C16 119.7(3) . .
C18 C17 H17 120.1 . .
C16 C17 H17 120.1 . .
C17 C18 O4 124.2(3) . .
C17 C18 C19 121.7(3) . .
O4 C18 C19 114.1(2) . .
O2 C19 C14 123.4(3) . .
O2 C19 C18 118.5(3) . .
C14 C19 C18 118.1(3) . .
O3 C20 H20A 109.5 . .
O3 C20 H20B 109.5 . .
H20A C20 H20B 109.5 . .
O3 C20 H20C 109.5 . .
H20A C20 H20C 109.5 . .
H20B C20 H20C 109.5 . .
O4 C21 H21A 109.5 . .
O4 C21 H21B 109.5 . .
H21A C21 H21B 109.5 . .
O4 C21 H21C 109.5 . .
H21A C21 H21C 109.5 . .
H21B C21 H21C 109.5 . .
C7 N1 C8 113.4(3) . .
C7 N1 Cu1 123.9(2) . .
C8 N1 Cu1 122.7(2) . .
C13 N2 C12 114.9(3) . .
C13 N2 Cu1 125.5(2) . .
C12 N2 Cu1 119.5(2) . .
N4 N3 Gd1 163.7(3) . .
N3 N4 N5 177.9(4) . .
N7 N6 Gd1 122.7(2) . .
N7 N6 Gd1 121.3(2) . 7
Gd1 N6 Gd1 113.56(10) . 7
N8 N7 N6 179.4(4) . .
N10 N9 Cu1 129.6(3) . .
N9 N10 N11 177.9(3) . .
N10 N11 Gd1 133.9(2) . 7
C1 O1 Cu1 128.40(18) . .
C1 O1 Gd1 124.14(18) . .
Cu1 O1 Gd1 107.45(9) . .
C19 O2 Cu1 128.09(19) . .
C19 O2 Gd1 123.86(18) . .
Cu1 O2 Gd1 107.66(9) . .
C2 O3 C20 116.2(3) . .
C2 O3 Gd1 116.49(17) . .
C20 O3 Gd1 121.9(2) . .
C18 O4 C21 117.2(2) . .
C18 O4 Gd1 117.78(16) . .
C21 O4 Gd1 124.4(2) . .
O5 C22 O5 101.7(14) 2_655 .

loop_
_geom_bond_atom_site_label_1
_geom_bond_atom_site_label_2
_geom_bond_distance
_geom_bond_site_symmetry_2
Gd1 O2 2.343(2) .
Gd1 O1 2.352(2) .
Gd1 N3 2.371(3) .
Gd1 N11 2.400(3) 7
Gd1 N6 2.443(3) .
Gd1 N6 2.510(2) 7
Gd1 O4 2.511(2) .
Gd1 O3 2.547(2) .
Gd1 Cu1 3.4880(8) .
Cu1 O1 1.965(2) .
Cu1 O2 1.969(2) .
Cu1 N1 1.977(3) .
Cu1 N2 1.978(3) .
Cu1 N9 2.369(3) .
C1 O1 1.325(3) .
C1 C2 1.397(4) .
C1 C6 1.399(4) .
C2 C3 1.382(4) .
C2 O3 1.387(4) .
C3 C4 1.392(5) .
C3 H3 0.9300 .
C4 C5 1.362(5) .
C4 H4 0.9300 .
C5 C6 1.402(4) .
C5 H5 0.9300 .
C6 C7 1.435(5) .
C7 N1 1.280(4) .
C7 H7 0.9300 .
C8 N1 1.479(4) .
C8 C9 1.504(5) .
C8 H8A 0.9700 .
C8 H8B 0.9700 .
C9 C12 1.515(5) .
C9 C11 1.519(5) .
C9 C10 1.534(4) .
C10 H10A 0.9600 .
C10 H10B 0.9600 .
C10 H10C 0.9600 .
C11 H11A 0.9600 .
C11 H11B 0.9600 .
C11 H11C 0.9600 .
C12 N2 1.469(4) .
C12 H12A 0.9700 .
C12 H12B 0.9700 .
C13 N2 1.281(4) .
C13 C14 1.437(5) .
C13 H13 0.9300 .
C14 C19 1.395(4) .
C14 C15 1.405(4) .
C15 C16 1.372(5) .
C15 H15 0.9300 .
C16 C17 1.384(5) .
C16 H16 0.9300 .
C17 C18 1.375(4) .
C17 H17 0.9300 .
C18 O4 1.383(4) .
C18 C19 1.408(4) .
C19 O2 1.327(3) .
C20 O3 1.442(4) .
C20 H20A 0.9600 .
C20 H20B 0.9600 .
C20 H20C 0.9600 .
C21 O4 1.435(4) .
C21 H21A 0.9600 .
C21 H21B 0.9600 .
C21 H21C 0.9600 .
N3 N4 1.135(4) .
N4 N5 1.157(4) .
N6 N7 1.221(4) .
N6 Gd1 2.511(2) 7
N7 N8 1.137(4) .
N9 N10 1.156(4) .
N10 N11 1.165(4) .
N11 Gd1 2.400(3) 7
C22 O5 1.3954(10) 2_655
C22 O5 1.3955(10) .
